data_4064948
loop_
_publ_author_name
'Wang, Wenfeng'
'Yang, Jinming'
'Wang, Feijun'
'Shi, Min'

_publ_section_title
;
 Axially Chiral N-Heterocyclic Carbene Gold(I) Complex Catalyzed
 Asymmetric Cycloisomerization of 1,6-Enynes
;
_journal_issue 14
_journal_name_full Organometallics
_journal_page_first 3859
_journal_paper_doi 10.1021/om2004404
_journal_volume 30
_journal_year 2011
_chemical_formula_sum 'C40 H32 Au2 I2 N6'
_chemical_formula_weight 1244.45
_chemical_name_systematic
; 
 ? 
;
_space_group_IT_number 2
_symmetry_cell_setting triclinic
_symmetry_space_group_name_Hall '-P 1'
_symmetry_space_group_name_H-M 'P -1'
_atom_sites_solution_hydrogens geom
_atom_sites_solution_primary direct
_atom_sites_solution_secondary difmap
_audit_creation_method SHELXL-97
_cell_angle_alpha 85.843(2)
_cell_angle_beta 77.783(2)
_cell_angle_gamma 80.838(2)
_cell_formula_units_Z 2
_cell_length_a 9.3794(9)
_cell_length_b 10.4522(10)
_cell_length_c 20.784(2)
_cell_measurement_reflns_used 5213
_cell_measurement_temperature 293(2)
_cell_measurement_theta_max 56.600
_cell_measurement_theta_min 4.493
_cell_volume 1964.4(3)
_computing_cell_refinement 'Bruker SMART'
_computing_data_collection 'Bruker SMART'
_computing_data_reduction 'Bruker SHELXTL'
_computing_molecular_graphics 'Bruker SHELXTL'
_computing_publication_material 'Bruker SHELXTL'
_computing_structure_refinement 'SHELXL-97 (Sheldrick, 1997)'
_computing_structure_solution 'SHELXS-97 (Sheldrick, 1990)'
_diffrn_ambient_temperature 293(2)
_diffrn_measured_fraction_theta_full 0.983
_diffrn_measured_fraction_theta_max 0.983
_diffrn_measurement_device_type 'CCD area detector'
_diffrn_measurement_method 'phi and omega scans'
_diffrn_radiation_monochromator graphite
_diffrn_radiation_source 'fine-focus sealed tube'
_diffrn_radiation_type MoK\a
_diffrn_radiation_wavelength 0.71073
_diffrn_reflns_av_R_equivalents 0.0389
_diffrn_reflns_av_sigmaI/netI 0.0480
_diffrn_reflns_limit_h_max 11
_diffrn_reflns_limit_h_min -11
_diffrn_reflns_limit_k_max 7
_diffrn_reflns_limit_k_min -12
_diffrn_reflns_limit_l_max 25
_diffrn_reflns_limit_l_min -25
_diffrn_reflns_number 10847
_diffrn_reflns_theta_full 26.00
_diffrn_reflns_theta_max 26.00
_diffrn_reflns_theta_min 1.98
_exptl_absorpt_coefficient_mu 9.067
_exptl_absorpt_correction_T_max 1.00000
_exptl_absorpt_correction_T_min 0.41456
_exptl_absorpt_correction_type empirical
_exptl_absorpt_process_details sadabs
_exptl_crystal_colour colorless
_exptl_crystal_density_diffrn 2.104
_exptl_crystal_density_method 'not measured'
_exptl_crystal_description prismatic
_exptl_crystal_F_000 1156
_exptl_crystal_size_max 0.301
_exptl_crystal_size_mid 0.217
_exptl_crystal_size_min 0.124
_refine_diff_density_max 1.539
_refine_diff_density_min -1.266
_refine_diff_density_rms 0.170
_refine_ls_extinction_method none
_refine_ls_goodness_of_fit_ref 1.005
_refine_ls_hydrogen_treatment constr
_refine_ls_matrix_type full
_refine_ls_number_parameters 455
_refine_ls_number_reflns 7587
_refine_ls_number_restraints 0
_refine_ls_restrained_S_all 1.005
_refine_ls_R_factor_all 0.0554
_refine_ls_R_factor_gt 0.0448
_refine_ls_shift/su_max 0.040
_refine_ls_shift/su_mean 0.003
_refine_ls_structure_factor_coef Fsqd
_refine_ls_weighting_details 'calc w=1/[\s^2^(Fo^2^)+(0.0699P)^2^+0.0000P] where P=(Fo^2^+2Fc^2^)/3'
_refine_ls_weighting_scheme calc
_refine_ls_wR_factor_gt 0.1129
_refine_ls_wR_factor_ref 0.1176
_reflns_number_gt 6168
_reflns_number_total 7587
_reflns_threshold_expression >2sigma(I)
_cod_data_source_file om2004404_si_002.cif
_cod_data_source_block cd29663
_cod_depositor_comments
;
The following automatic conversions were performed:

'_symmetry_cell_setting' value 'Triclinic' changed to 'triclinic'
according to /home/saulius/struct/CIF-dictionaries/cif_core.dic
dictionary named 'cif_core.dic' version 2.4.1 from 2010-06-29.

Automatic conversion script
Id: cif_fix_values 1715 2011-07-08 13:25:40Z adriana 
;
_cod_original_cell_volume 1964.5(3)
_cod_original_sg_symbol_H-M P-1
_cod_database_code 4064948

loop_
_symmetry_equiv_pos_as_xyz
'x, y, z'
'-x, -y, -z'

loop_
_atom_site_label
_atom_site_type_symbol
_atom_site_fract_x
_atom_site_fract_y
_atom_site_fract_z
_atom_site_U_iso_or_equiv
_atom_site_adp_type
_atom_site_occupancy
_atom_site_symmetry_multiplicity
_atom_site_calc_flag
_atom_site_refinement_flags
Au1 Au 0.60901(3) 0.50252(3) 0.224155(15) 0.04192(11) Uani 1 1 d .
Au2 Au 0.62150(4) 0.11197(3) 0.151620(15) 0.04594(11) Uani 1 1 d .
I1 I 0.39586(7) 0.68787(6) 0.23512(4) 0.0659(2) Uani 1 1 d .
I2 I 0.76664(11) 0.01907(9) 0.04472(4) 0.0998(3) Uani 1 1 d .
N1 N 0.8621(8) 0.3171(6) 0.1555(3) 0.0440(15) Uani 1 1 d .
N2 N 0.8330(6) 0.2836(5) 0.2601(3) 0.0321(13) Uani 1 1 d .
N3 N 0.3811(7) 0.2779(6) 0.2387(3) 0.0390(14) Uani 1 1 d .
N4 N 0.5174(6) 0.1529(5) 0.2967(3) 0.0305(12) Uani 1 1 d .
N5 N 0.753(3) 0.578(3) -0.0286(11) 0.246(15) Uani 1 1 d .
N6 N -0.0016(11) 0.5623(10) 0.2066(5) 0.084(3) Uani 1 1 d .
C1 C 0.7768(8) 0.3555(7) 0.2128(4) 0.0369(16) Uani 1 1 d .
C2 C 0.9713(9) 0.2202(8) 0.1651(4) 0.0449(19) Uani 1 1 d .
C3 C 1.0861(11) 0.1489(9) 0.1216(5) 0.060(2) Uani 1 1 d .
H3 H 1.0940 0.1593 0.0763 0.073 Uiso 1 1 calc R
C4 C 1.1853(11) 0.0642(9) 0.1482(5) 0.061(3) Uani 1 1 d .
H4 H 1.2632 0.0169 0.1201 0.073 Uiso 1 1 calc R
C5 C 1.1750(10) 0.0458(8) 0.2152(5) 0.059(2) Uani 1 1 d .
H5 H 1.2457 -0.0134 0.2311 0.070 Uiso 1 1 calc R
C6 C 1.0607(8) 0.1143(7) 0.2595(4) 0.0433(18) Uani 1 1 d .
H6 H 1.0542 0.1037 0.3048 0.052 Uiso 1 1 calc R
C7 C 0.9586(8) 0.1977(7) 0.2330(4) 0.0367(16) Uani 1 1 d .
C8 C 0.8451(12) 0.3747(10) 0.0913(4) 0.067(3) Uani 1 1 d .
H8A H 0.7488 0.4248 0.0949 0.101 Uiso 1 1 calc R
H8B H 0.8564 0.3073 0.0608 0.101 Uiso 1 1 calc R
H8C H 0.9187 0.4300 0.0758 0.101 Uiso 1 1 calc R
C9 C 0.7792(7) 0.3025(6) 0.3286(3) 0.0276(14) Uani 1 1 d .
C10 C 0.7819(8) 0.4291(6) 0.3501(4) 0.0353(16) Uani 1 1 d .
H10 H 0.8186 0.4919 0.3199 0.042 Uiso 1 1 calc R
C11 C 0.7321(8) 0.4579(7) 0.4135(4) 0.0422(18) Uani 1 1 d .
H11 H 0.7299 0.5417 0.4264 0.051 Uiso 1 1 calc R
C12 C 0.6831(8) 0.3625(7) 0.4609(4) 0.0362(16) Uani 1 1 d .
C13 C 0.6313(9) 0.3892(9) 0.5283(4) 0.049(2) Uani 1 1 d .
H13 H 0.6313 0.4720 0.5420 0.058 Uiso 1 1 calc R
C14 C 0.5819(10) 0.2983(9) 0.5733(4) 0.055(2) Uani 1 1 d .
H14 H 0.5487 0.3181 0.6173 0.066 Uiso 1 1 calc R
C15 C 0.5813(9) 0.1714(8) 0.5525(4) 0.050(2) Uani 1 1 d .
H15 H 0.5473 0.1081 0.5831 0.060 Uiso 1 1 calc R
C16 C 0.6298(8) 0.1428(8) 0.4886(4) 0.0411(17) Uani 1 1 d .
H16 H 0.6301 0.0594 0.4758 0.049 Uiso 1 1 calc R
C17 C 0.6798(7) 0.2366(7) 0.4414(3) 0.0328(15) Uani 1 1 d .
C18 C 0.7288(7) 0.2076(6) 0.3721(3) 0.0288(14) Uani 1 1 d .
C19 C 0.7240(7) 0.0762(6) 0.3498(3) 0.0276(14) Uani 1 1 d .
C20 C 0.8296(7) -0.0319(6) 0.3677(3) 0.0294(14) Uani 1 1 d .
C21 C 0.9307(8) -0.0186(7) 0.4068(3) 0.0375(16) Uani 1 1 d .
H21 H 0.9274 0.0608 0.4249 0.045 Uiso 1 1 calc R
C22 C 1.0323(9) -0.1185(8) 0.4184(4) 0.0449(19) Uani 1 1 d .
H22 H 1.0990 -0.1069 0.4441 0.054 Uiso 1 1 calc R
C23 C 1.0398(10) -0.2413(8) 0.3922(4) 0.052(2) Uani 1 1 d .
H23 H 1.1092 -0.3105 0.4012 0.063 Uiso 1 1 calc R
C24 C 0.9449(9) -0.2563(7) 0.3540(4) 0.047(2) Uani 1 1 d .
H24 H 0.9524 -0.3362 0.3356 0.056 Uiso 1 1 calc R
C25 C 0.8354(8) -0.1564(7) 0.3410(4) 0.0372(16) Uani 1 1 d .
C26 C 0.7368(8) -0.1708(7) 0.3022(4) 0.0393(17) Uani 1 1 d .
H26 H 0.7419 -0.2508 0.2842 0.047 Uiso 1 1 calc R
C27 C 0.6300(8) -0.0693(7) 0.2890(4) 0.0379(17) Uani 1 1 d .
H27 H 0.5615 -0.0827 0.2646 0.045 Uiso 1 1 calc R
C28 C 0.6269(7) 0.0532(6) 0.3128(3) 0.0289(14) Uani 1 1 d .
C29 C 0.5008(8) 0.1880(7) 0.2350(4) 0.0351(16) Uani 1 1 d .
C30 C 0.3141(8) 0.2977(7) 0.3037(4) 0.0384(17) Uani 1 1 d .
C31 C 0.1837(9) 0.3759(8) 0.3321(5) 0.054(2) Uani 1 1 d .
H31 H 0.1281 0.4317 0.3067 0.065 Uiso 1 1 calc R
C32 C 0.1427(9) 0.3657(9) 0.3987(5) 0.060(2) Uani 1 1 d .
H32 H 0.0581 0.4183 0.4191 0.072 Uiso 1 1 calc R
C33 C 0.2225(10) 0.2788(9) 0.4386(5) 0.060(2) Uani 1 1 d .
H33 H 0.1877 0.2709 0.4838 0.072 Uiso 1 1 calc R
C34 C 0.3544(8) 0.2052(8) 0.4086(4) 0.0447(19) Uani 1 1 d .
H34 H 0.4118 0.1498 0.4333 0.054 Uiso 1 1 calc R
C35 C 0.3965(8) 0.2174(6) 0.3415(3) 0.0328(15) Uani 1 1 d .
C36 C 0.3244(10) 0.3464(9) 0.1817(4) 0.054(2) Uani 1 1 d .
H36A H 0.4059 0.3626 0.1471 0.082 Uiso 1 1 calc R
H36B H 0.2652 0.4272 0.1953 0.082 Uiso 1 1 calc R
H36C H 0.2655 0.2933 0.1658 0.082 Uiso 1 1 calc R
C37 C 0.658(3) 0.629(3) -0.0044(12) 0.174(10) Uani 1 1 d .
C38 C 0.525(3) 0.7041(18) 0.0322(10) 0.180(9) Uani 1 1 d .
H38A H 0.4944 0.7783 0.0056 0.269 Uiso 1 1 calc R
H38B H 0.5448 0.7324 0.0719 0.269 Uiso 1 1 calc R
H38C H 0.4478 0.6511 0.0432 0.269 Uiso 1 1 calc R
C39 C 0.0166(13) 0.6408(11) 0.1709(6) 0.075(3) Uani 1 1 d .
C40 C 0.051(3) 0.7412(17) 0.1217(10) 0.194(10) Uani 1 1 d .
H40A H 0.1555 0.7338 0.1068 0.291 Uiso 1 1 calc R
H40B H 0.0134 0.8244 0.1403 0.291 Uiso 1 1 calc R
H40C H 0.0054 0.7324 0.0852 0.291 Uiso 1 1 calc R

loop_
_atom_site_aniso_label
_atom_site_aniso_U_11
_atom_site_aniso_U_22
_atom_site_aniso_U_33
_atom_site_aniso_U_23
_atom_site_aniso_U_13
_atom_site_aniso_U_12
Au1 0.04566(18) 0.03780(18) 0.0430(2) 0.00258(13) -0.01434(14) -0.00314(13)
Au2 0.0495(2) 0.0566(2) 0.03007(18) -0.00851(14) -0.00648(13) -0.00204(15)
I1 0.0691(4) 0.0493(3) 0.0837(5) -0.0162(3) -0.0351(4) 0.0099(3)
I2 0.1155(7) 0.1202(7) 0.0497(4) -0.0344(4) 0.0032(4) 0.0122(5)
N1 0.056(4) 0.050(4) 0.025(3) 0.000(3) -0.006(3) -0.007(3)
N2 0.034(3) 0.029(3) 0.029(3) 0.000(2) 0.000(2) -0.004(2)
N3 0.036(3) 0.041(3) 0.042(4) 0.001(3) -0.014(3) -0.005(3)
N4 0.031(3) 0.032(3) 0.029(3) -0.005(2) -0.005(2) -0.004(2)
N5 0.18(2) 0.35(3) 0.126(17) 0.089(19) -0.006(14) 0.11(2)
N6 0.082(7) 0.076(6) 0.092(8) 0.008(6) -0.011(6) -0.018(5)
C1 0.040(4) 0.036(4) 0.035(4) 0.005(3) -0.012(3) -0.007(3)
C2 0.057(5) 0.042(4) 0.035(4) -0.008(3) -0.004(4) -0.008(4)
C3 0.073(6) 0.065(6) 0.037(5) -0.014(4) 0.015(4) -0.022(5)
C4 0.057(6) 0.053(5) 0.062(6) -0.025(5) 0.012(5) 0.000(5)
C5 0.048(5) 0.044(5) 0.074(7) -0.012(4) 0.007(5) 0.000(4)
C6 0.043(4) 0.034(4) 0.048(5) -0.002(3) -0.002(4) 0.000(3)
C7 0.039(4) 0.029(4) 0.037(4) -0.010(3) 0.006(3) -0.003(3)
C8 0.090(7) 0.077(7) 0.031(5) 0.008(4) -0.008(5) -0.009(6)
C9 0.026(3) 0.028(3) 0.026(3) -0.004(3) -0.005(3) 0.004(3)
C10 0.033(4) 0.030(4) 0.042(4) -0.004(3) -0.006(3) -0.004(3)
C11 0.039(4) 0.031(4) 0.055(5) -0.014(3) -0.009(4) 0.003(3)
C12 0.030(4) 0.040(4) 0.034(4) -0.009(3) -0.005(3) 0.007(3)
C13 0.048(5) 0.060(5) 0.037(5) -0.023(4) -0.010(4) 0.005(4)
C14 0.053(5) 0.077(6) 0.033(5) -0.015(4) -0.006(4) -0.001(5)
C15 0.052(5) 0.060(5) 0.030(4) 0.003(4) -0.001(4) 0.003(4)
C16 0.042(4) 0.042(4) 0.034(4) -0.003(3) -0.003(3) 0.002(3)
C17 0.031(3) 0.040(4) 0.024(4) -0.005(3) -0.005(3) 0.004(3)
C18 0.029(3) 0.028(3) 0.028(4) -0.005(3) -0.003(3) -0.003(3)
C19 0.030(3) 0.025(3) 0.025(3) -0.002(3) -0.001(3) 0.001(3)
C20 0.034(3) 0.031(3) 0.021(3) -0.001(3) -0.002(3) -0.002(3)
C21 0.043(4) 0.041(4) 0.026(4) -0.001(3) -0.005(3) -0.001(3)
C22 0.043(4) 0.054(5) 0.038(4) 0.005(4) -0.014(4) -0.001(4)
C23 0.056(5) 0.039(4) 0.056(5) -0.003(4) -0.015(4) 0.015(4)
C24 0.050(5) 0.024(4) 0.060(5) -0.006(3) -0.004(4) 0.004(3)
C25 0.036(4) 0.034(4) 0.037(4) -0.002(3) 0.001(3) -0.004(3)
C26 0.045(4) 0.026(4) 0.045(5) -0.009(3) 0.000(4) -0.010(3)
C27 0.043(4) 0.037(4) 0.035(4) -0.011(3) -0.001(3) -0.015(3)
C28 0.031(3) 0.029(3) 0.024(3) 0.003(3) -0.001(3) -0.007(3)
C29 0.042(4) 0.033(4) 0.033(4) -0.005(3) -0.011(3) -0.009(3)
C30 0.032(4) 0.037(4) 0.049(5) -0.003(3) -0.012(3) -0.006(3)
C31 0.043(5) 0.053(5) 0.064(6) -0.018(4) -0.016(4) 0.011(4)
C32 0.034(4) 0.061(6) 0.078(7) -0.025(5) -0.003(4) 0.012(4)
C33 0.047(5) 0.074(6) 0.054(6) -0.022(5) 0.001(4) 0.002(5)
C34 0.033(4) 0.045(4) 0.055(5) -0.011(4) -0.006(4) 0.001(3)
C35 0.039(4) 0.029(3) 0.032(4) -0.008(3) -0.007(3) -0.009(3)
C36 0.059(5) 0.067(6) 0.040(5) 0.003(4) -0.022(4) -0.006(5)
C37 0.19(3) 0.19(2) 0.107(18) 0.052(16) -0.024(17) 0.052(19)
C38 0.24(3) 0.16(2) 0.14(2) -0.013(16) -0.07(2) 0.004(19)
C39 0.079(8) 0.065(7) 0.077(8) -0.001(6) -0.017(6) -0.001(6)
C40 0.25(3) 0.141(16) 0.21(2) 0.097(16) -0.09(2) -0.075(17)

loop_
_atom_type_symbol
_atom_type_description
_atom_type_scat_dispersion_real
_atom_type_scat_dispersion_imag
_atom_type_scat_source
C C 0.0033 0.0016 'International Tables Vol C Tables 4.2.6.8 and 6.1.1.4'
H H 0.0000 0.0000 'International Tables Vol C Tables 4.2.6.8 and 6.1.1.4'
N N 0.0061 0.0033 'International Tables Vol C Tables 4.2.6.8 and 6.1.1.4'
I I -0.4742 1.8119 'International Tables Vol C Tables 4.2.6.8 and 6.1.1.4'
Au Au -2.0133 8.8022 'International Tables Vol C Tables 4.2.6.8 and 6.1.1.4'

loop_
_geom_angle_atom_site_label_1
_geom_angle_atom_site_label_2
_geom_angle_atom_site_label_3
_geom_angle
C1 Au1 I1 178.3(2)
C29 Au2 I2 178.1(2)
C1 N1 C2 111.0(6)
C1 N1 C8 124.8(7)
C2 N1 C8 124.1(7)
C1 N2 C7 111.0(6)
C1 N2 C9 123.5(6)
C7 N2 C9 125.2(6)
C29 N3 C30 110.2(6)
C29 N3 C36 125.9(7)
C30 N3 C36 124.0(6)
C29 N4 C35 108.8(6)
C29 N4 C28 124.2(6)
C35 N4 C28 126.4(6)
N1 C1 N2 106.5(6)
N1 C1 Au1 125.7(5)
N2 C1 Au1 127.6(6)
N1 C2 C7 107.6(7)
N1 C2 C3 132.6(8)
C7 C2 C3 119.7(8)
C4 C3 C2 117.5(8)
C4 C3 H3 121.3
C2 C3 H3 121.3
C3 C4 C5 122.4(8)
C3 C4 H4 118.8
C5 C4 H4 118.8
C4 C5 C6 121.3(9)
C4 C5 H5 119.4
C6 C5 H5 119.4
C7 C6 C5 116.5(8)
C7 C6 H6 121.7
C5 C6 H6 121.7
C6 C7 C2 122.5(7)
C6 C7 N2 133.5(7)
C2 C7 N2 103.8(7)
N1 C8 H8A 109.5
N1 C8 H8B 109.5
H8A C8 H8B 109.5
N1 C8 H8C 109.5
H8A C8 H8C 109.5
H8B C8 H8C 109.5
C18 C9 N2 123.3(6)
C18 C9 C10 121.0(6)
N2 C9 C10 115.7(6)
C11 C10 C9 120.6(7)
C11 C10 H10 119.7
C9 C10 H10 119.7
C10 C11 C12 120.7(7)
C10 C11 H11 119.6
C12 C11 H11 119.6
C11 C12 C17 120.0(7)
C11 C12 C13 122.2(7)
C17 C12 C13 117.7(7)
C14 C13 C12 122.0(8)
C14 C13 H13 119.0
C12 C13 H13 119.0
C13 C14 C15 119.2(8)
C13 C14 H14 120.4
C15 C14 H14 120.4
C16 C15 C14 120.3(8)
C16 C15 H15 119.9
C14 C15 H15 119.9
C15 C16 C17 121.1(8)
C15 C16 H16 119.4
C17 C16 H16 119.4
C16 C17 C12 119.7(7)
C16 C17 C18 121.5(6)
C12 C17 C18 118.8(6)
C9 C18 C17 118.7(6)
C9 C18 C19 121.2(6)
C17 C18 C19 120.0(6)
C28 C19 C20 118.9(6)
C28 C19 C18 122.9(6)
C20 C19 C18 118.2(6)
C21 C20 C25 118.4(6)
C21 C20 C19 123.1(6)
C25 C20 C19 118.4(6)
C22 C21 C20 121.1(7)
C22 C21 H21 119.4
C20 C21 H21 119.4
C21 C22 C23 121.1(7)
C21 C22 H22 119.5
C23 C22 H22 119.5
C24 C23 C22 119.0(7)
C24 C23 H23 120.5
C22 C23 H23 120.5
C23 C24 C25 122.5(7)
C23 C24 H24 118.8
C25 C24 H24 118.8
C26 C25 C24 123.0(7)
C26 C25 C20 119.0(6)
C24 C25 C20 117.9(7)
C25 C26 C27 122.1(7)
C25 C26 H26 119.0
C27 C26 H26 119.0
C26 C27 C28 119.2(7)
C26 C27 H27 120.4
C28 C27 H27 120.4
C19 C28 C27 122.1(6)
C19 C28 N4 121.4(6)
C27 C28 N4 116.5(6)
N3 C29 N4 107.8(6)
N3 C29 Au2 124.9(5)
N4 C29 Au2 127.1(5)
C35 C30 N3 107.1(6)
C35 C30 C31 121.5(8)
N3 C30 C31 131.3(7)
C32 C31 C30 116.3(8)
C32 C31 H31 121.9
C30 C31 H31 121.9
C31 C32 C33 123.3(8)
C31 C32 H32 118.4
C33 C32 H32 118.4
C34 C33 C32 118.6(9)
C34 C33 H33 120.7
C32 C33 H33 120.7
C35 C34 C33 117.8(8)
C35 C34 H34 121.1
C33 C34 H34 121.1
C30 C35 C34 122.4(7)
C30 C35 N4 105.9(6)
C34 C35 N4 131.6(7)
N3 C36 H36A 109.5
N3 C36 H36B 109.5
H36A C36 H36B 109.5
N3 C36 H36C 109.5
H36A C36 H36C 109.5
H36B C36 H36C 109.5
N5 C37 C38 178(4)
C37 C38 H38A 109.5
C37 C38 H38B 109.5
H38A C38 H38B 109.5
C37 C38 H38C 109.4
H38A C38 H38C 109.5
H38B C38 H38C 109.5
N6 C39 C40 176.2(16)
C39 C40 H40A 109.5
C39 C40 H40B 109.5
H40A C40 H40B 109.5
C39 C40 H40C 109.5
H40A C40 H40C 109.5
H40B C40 H40C 109.5

loop_
_geom_bond_atom_site_label_1
_geom_bond_atom_site_label_2
_geom_bond_distance
Au1 C1 2.005(7)
Au1 I1 2.5376(7)
Au2 C29 2.000(7)
Au2 I2 2.5189(8)
N1 C1 1.335(10)
N1 C2 1.357(10)
N1 C8 1.453(10)
N2 C1 1.340(9)
N2 C7 1.404(9)
N2 C9 1.422(8)
N3 C29 1.336(9)
N3 C30 1.380(10)
N3 C36 1.491(10)
N4 C29 1.342(9)
N4 C35 1.416(9)
N4 C28 1.417(8)
N5 C37 1.01(3)
N6 C39 1.074(12)
C2 C7 1.395(11)
C2 C3 1.401(12)
C3 C4 1.356(14)
C3 H3 0.9300
C4 C5 1.376(13)
C4 H4 0.9300
C5 C6 1.395(11)
C5 H5 0.9300
C6 C7 1.367(11)
C6 H6 0.9300
C8 H8A 0.9600
C8 H8B 0.9600
C8 H8C 0.9600
C9 C18 1.365(9)
C9 C10 1.434(9)
C10 C11 1.340(10)
C10 H10 0.9300
C11 C12 1.409(11)
C11 H11 0.9300
C12 C17 1.412(10)
C12 C13 1.415(10)
C13 C14 1.349(12)
C13 H13 0.9300
C14 C15 1.425(12)
C14 H14 0.9300
C15 C16 1.348(11)
C15 H15 0.9300
C16 C17 1.399(10)
C16 H16 0.9300
C17 C18 1.453(9)
C18 C19 1.491(9)
C19 C28 1.369(9)
C19 C20 1.461(9)
C20 C21 1.400(10)
C20 C25 1.440(10)
C21 C22 1.342(10)
C21 H21 0.9300
C22 C23 1.416(11)
C22 H22 0.9300
C23 C24 1.344(12)
C23 H23 0.9300
C24 C25 1.397(10)
C24 H24 0.9300
C25 C26 1.381(10)
C26 C27 1.393(10)
C26 H26 0.9300
C27 C28 1.400(9)
C27 H27 0.9300
C30 C35 1.368(10)
C30 C31 1.399(11)
C31 C32 1.357(13)
C31 H31 0.9300
C32 C33 1.418(13)
C32 H32 0.9300
C33 C34 1.397(11)
C33 H33 0.9300
C34 C35 1.369(11)
C34 H34 0.9300
C36 H36A 0.9600
C36 H36B 0.9600
C36 H36C 0.9600
C37 C38 1.46(2)
C38 H38A 0.9600
C38 H38B 0.9600
C38 H38C 0.9600
C39 C40 1.436(18)
C40 H40A 0.9600
C40 H40B 0.9600
C40 H40C 0.9600

loop_
_geom_hbond_atom_site_label_D
_geom_hbond_atom_site_label_H
_geom_hbond_atom_site_label_A
_geom_hbond_distance_DH
_geom_hbond_distance_HA
_geom_hbond_distance_DA
_geom_hbond_angle_DHA
_geom_hbond_site_symmetry_A
C38 H38A I2 0.96 3.27 4.13(2) 150.3 2_665
C3 H3 I2 0.93 3.17 3.877(9) 134.8 2_755
C14 H14 I1 0.93 3.21 4.046(8) 150.3 2_666
C5 H5 I1 0.93 3.22 4.017(9) 145.2 1_645

loop_
_geom_torsion_atom_site_label_1
_geom_torsion_atom_site_label_2
_geom_torsion_atom_site_label_3
_geom_torsion_atom_site_label_4
_geom_torsion
C2 N1 C1 N2 0.9(8)
C8 N1 C1 N2 -176.6(8)
C2 N1 C1 Au1 176.2(5)
C8 N1 C1 Au1 -1.3(11)
C7 N2 C1 N1 0.7(8)
C9 N2 C1 N1 175.0(6)
C7 N2 C1 Au1 -174.5(5)
C9 N2 C1 Au1 -0.2(10)
I1 Au1 C1 N1 24(8)
I1 Au1 C1 N2 -162(7)
C1 N1 C2 C7 -2.1(9)
C8 N1 C2 C7 175.5(8)
C1 N1 C2 C3 179.8(9)
C8 N1 C2 C3 -2.6(15)
N1 C2 C3 C4 174.7(9)
C7 C2 C3 C4 -3.2(13)
C2 C3 C4 C5 0.9(14)
C3 C4 C5 C6 0.0(15)
C4 C5 C6 C7 1.4(13)
C5 C6 C7 C2 -3.8(12)
C5 C6 C7 N2 -178.3(7)
N1 C2 C7 C6 -173.6(7)
C3 C2 C7 C6 4.8(12)
N1 C2 C7 N2 2.3(8)
C3 C2 C7 N2 -179.3(7)
C1 N2 C7 C6 173.3(8)
C9 N2 C7 C6 -0.9(13)
C1 N2 C7 C2 -1.9(8)
C9 N2 C7 C2 -176.1(6)
C1 N2 C9 C18 122.6(7)
C7 N2 C9 C18 -63.9(9)
C1 N2 C9 C10 -57.9(9)
C7 N2 C9 C10 115.6(7)
C18 C9 C10 C11 -1.3(10)
N2 C9 C10 C11 179.2(6)
C9 C10 C11 C12 3.3(11)
C10 C11 C12 C17 -2.9(10)
C10 C11 C12 C13 179.3(7)
C11 C12 C13 C14 178.8(7)
C17 C12 C13 C14 0.9(11)
C12 C13 C14 C15 -0.2(12)
C13 C14 C15 C16 0.1(13)
C14 C15 C16 C17 -0.8(12)
C15 C16 C17 C12 1.6(11)
C15 C16 C17 C18 -178.4(7)
C11 C12 C17 C16 -179.5(6)
C13 C12 C17 C16 -1.6(10)
C11 C12 C17 C18 0.5(10)
C13 C12 C17 C18 178.4(6)
N2 C9 C18 C17 178.5(6)
C10 C9 C18 C17 -1.0(9)
N2 C9 C18 C19 -1.3(10)
C10 C9 C18 C19 179.3(6)
C16 C17 C18 C9 -178.6(6)
C12 C17 C18 C9 1.3(9)
C16 C17 C18 C19 1.1(10)
C12 C17 C18 C19 -178.9(6)
C9 C18 C19 C28 -70.4(9)
C17 C18 C19 C28 109.8(8)
C9 C18 C19 C20 108.7(7)
C17 C18 C19 C20 -71.1(8)
C28 C19 C20 C21 -178.4(6)
C18 C19 C20 C21 2.5(10)
C28 C19 C20 C25 5.1(9)
C18 C19 C20 C25 -174.0(6)
C25 C20 C21 C22 1.0(11)
C19 C20 C21 C22 -175.5(7)
C20 C21 C22 C23 -0.7(12)
C21 C22 C23 C24 1.3(13)
C22 C23 C24 C25 -2.3(13)
C23 C24 C25 C26 -179.7(8)
C23 C24 C25 C20 2.6(12)
C21 C20 C25 C26 -179.7(7)
C19 C20 C25 C26 -3.0(10)
C21 C20 C25 C24 -1.9(10)
C19 C20 C25 C24 174.8(6)
C24 C25 C26 C27 -179.0(7)
C20 C25 C26 C27 -1.2(11)
C25 C26 C27 C28 3.5(11)
C20 C19 C28 C27 -3.0(10)
C18 C19 C28 C27 176.0(6)
C20 C19 C28 N4 176.9(6)
C18 C19 C28 N4 -4.1(10)
C26 C27 C28 C19 -1.2(10)
C26 C27 C28 N4 178.9(6)
C29 N4 C28 C19 124.2(7)
C35 N4 C28 C19 -65.8(9)
C29 N4 C28 C27 -55.9(9)
C35 N4 C28 C27 114.1(7)
C30 N3 C29 N4 -2.9(8)
C36 N3 C29 N4 178.2(7)
C30 N3 C29 Au2 172.8(5)
C36 N3 C29 Au2 -6.1(10)
C35 N4 C29 N3 4.2(8)
C28 N4 C29 N3 175.7(6)
C35 N4 C29 Au2 -171.4(5)
C28 N4 C29 Au2 0.1(10)
I2 Au2 C29 N3 -16(7)
I2 Au2 C29 N4 159(6)
C29 N3 C30 C35 0.4(8)
C36 N3 C30 C35 179.4(7)
C29 N3 C30 C31 -176.3(8)
C36 N3 C30 C31 2.6(13)
C35 C30 C31 C32 -1.1(12)
N3 C30 C31 C32 175.2(8)
C30 C31 C32 C33 -1.9(14)
C31 C32 C33 C34 3.8(15)
C32 C33 C34 C35 -2.6(13)
N3 C30 C35 C34 -174.9(7)
C31 C30 C35 C34 2.3(12)
N3 C30 C35 N4 2.1(8)
C31 C30 C35 N4 179.2(7)
C33 C34 C35 C30 -0.3(11)
C33 C34 C35 N4 -176.3(7)
C29 N4 C35 C30 -3.9(8)
C28 N4 C35 C30 -175.1(6)
C29 N4 C35 C34 172.6(8)
C28 N4 C35 C34 1.4(12)
